data_7209256
loop_
_publ_author_name
'Sen, Rupam'
'Mal, Dasarath'
'Brand\~ao, Paula'
'Rogez, Guillaume'
'Lin, Zhi'

_publ_section_title
;
 Synthesis, characterization and observation of structural diversities in
 a series of transition metal based furan dicarboxylic acid systems
;
_journal_issue 11
_journal_name_full CrystEngComm
_journal_page_first 2113
_journal_paper_doi 10.1039/c3ce26306a
_journal_volume 15
_journal_year 2013
_chemical_formula_sum 'C48 H63 O64 Zn8'
_chemical_formula_weight 2186.94
_chemical_name_systematic
;
?
;
_space_group_IT_number 7
_symmetry_cell_setting monoclinic
_symmetry_space_group_name_Hall 'P -2yac'
_symmetry_space_group_name_H-M 'P 1 n 1'
_atom_sites_solution_hydrogens geom
_atom_sites_solution_primary direct
_atom_sites_solution_secondary difmap
_audit_creation_method SHELXL-97
_cell_angle_alpha 90.00
_cell_angle_beta 94.0890(10)
_cell_angle_gamma 90.00
_cell_formula_units_Z 2
_cell_length_a 22.1775(5)
_cell_length_b 7.3566(2)
_cell_length_c 22.1781(5)
_cell_measurement_temperature 296(2)
_cell_volume 3609.17(15)
_computing_cell_refinement 'Bruker Smart'
_computing_data_collection 'Bruker Smart'
_computing_data_reduction 'Bruker Saint'
_computing_molecular_graphics 'Platon (Speck, 2008)'
_computing_publication_material 'SHELXL-97 (Sheldrick, 1997)'
_computing_structure_refinement 'SHELXL-97 (Sheldrick, 1997)'
_computing_structure_solution 'SHELXS-97 (Sheldrick, 1990)'
_diffrn_ambient_temperature 296(2)
_diffrn_measured_fraction_theta_full 0.997
_diffrn_measured_fraction_theta_max 0.997
_diffrn_measurement_device_type CCD
_diffrn_measurement_method 'Omega and phi scans'
_diffrn_radiation_monochromator graphite
_diffrn_radiation_source 'fine-focus sealed tube'
_diffrn_radiation_type MoK\a
_diffrn_radiation_wavelength 0.71073
_diffrn_reflns_av_R_equivalents 0.0311
_diffrn_reflns_av_sigmaI/netI 0.0300
_diffrn_reflns_limit_h_max 29
_diffrn_reflns_limit_h_min -27
_diffrn_reflns_limit_k_max 9
_diffrn_reflns_limit_k_min -9
_diffrn_reflns_limit_l_max 29
_diffrn_reflns_limit_l_min -27
_diffrn_reflns_number 64279
_diffrn_reflns_theta_full 27.98
_diffrn_reflns_theta_max 27.98
_diffrn_reflns_theta_min 1.25
_diffrn_standards_interval_count 0.5
_diffrn_standards_interval_time 10
_exptl_absorpt_coefficient_mu 2.746
_exptl_absorpt_correction_T_max 0.6097
_exptl_absorpt_correction_T_min 0.4930
_exptl_absorpt_correction_type multi-scan
_exptl_crystal_colour Colouless
_exptl_crystal_density_diffrn 2.012
_exptl_crystal_density_method 'not measured'
_exptl_crystal_description block
_exptl_crystal_F_000 2206
_exptl_crystal_size_max 0.30
_exptl_crystal_size_mid 0.20
_exptl_crystal_size_min 0.20
_refine_diff_density_max 1.138
_refine_diff_density_min -3.550
_refine_diff_density_rms 0.153
_refine_ls_abs_structure_details 'Flack H D (1983), Acta Cryst. A39, 876-881'
_refine_ls_abs_structure_Flack 0.0(11)
_refine_ls_extinction_coef 0.00162(15)
_refine_ls_extinction_expression Fc^*^=kFc[1+0.001xFc^2^\l^3^/sin(2\q)]^-1/4^
_refine_ls_extinction_method SHELXL
_refine_ls_goodness_of_fit_ref 1.040
_refine_ls_hydrogen_treatment constr
_refine_ls_matrix_type full
_refine_ls_number_parameters 1093
_refine_ls_number_reflns 16121
_refine_ls_number_restraints 20
_refine_ls_restrained_S_all 1.044
_refine_ls_R_factor_all 0.0762
_refine_ls_R_factor_gt 0.0680
_refine_ls_shift/su_max 0.000
_refine_ls_shift/su_mean 0.000
_refine_ls_structure_factor_coef Fsqd
_refine_ls_weighting_details 'w=1/[\s^2^(Fo^2^)+(0.0903P)^2^+22.5499P] where P=(Fo^2^+2Fc^2^)/3'
_refine_ls_weighting_scheme calc
_refine_ls_wR_factor_gt 0.1953
_refine_ls_wR_factor_ref 0.2035
_reflns_number_gt 13803
_reflns_number_total 16121
_reflns_threshold_expression >2sigma(I)
_cod_data_source_file c3ce26306a.txt
_cod_data_source_block f2
_cod_depositor_comments
;
The following automatic conversions were performed:

'_symmetry_cell_setting' value 'Monoclinic' changed to 'monoclinic'
according to /home/saulius/struct/CIF-dictionaries/cif_core.dic
dictionary named 'cif_core.dic' version 2.4.2 from 2011-04-26.

Automatic conversion script
Id: cif_fix_values 1891 2012-01-12 08:04:46Z andrius 

The following automatic conversions were performed:

'_refine_ls_weighting_scheme' value 'calc
w=1/[\s^2^(Fo^2^)+(0.0903P)^2^+22.5499P] where P=(Fo^2^+2Fc^2^)/3'
was changed to 'calc'. New tag '_refine_ls_weighting_details' was
created. The value of the new tag was set to
'w=1/[\s^2^(Fo^2^)+(0.0903P)^2^+22.5499P] where P=(Fo^2^+2Fc^2^)/3'.

Automatic conversion script
Id: cif_fix_values 3143 2015-03-26 13:38:13Z robertas 
;
_cod_original_sg_symbol_H-M Pn
_cod_database_code 7209256

loop_
_symmetry_equiv_pos_as_xyz
'x, y, z'
'x+1/2, -y, z+1/2'

loop_
_atom_site_label
_atom_site_type_symbol
_atom_site_fract_x
_atom_site_fract_y
_atom_site_fract_z
_atom_site_U_iso_or_equiv
_atom_site_adp_type
_atom_site_occupancy
_atom_site_calc_flag
_atom_site_refinement_flags
_atom_site_disorder_assembly
_atom_site_disorder_group
Zn1 Zn 0.34538(4) 0.0227(2) -0.02112(4) 0.0257(3) Uani 1 d . . .
Zn2 Zn 0.16793(4) 0.04320(11) 0.05184(4) 0.0193(2) Uani 1 d . . .
Zn3 Zn 0.09465(4) 0.04250(12) 0.22897(4) 0.0233(3) Uani 1 d . . .
Zn4 Zn -0.08203(4) 0.0091(3) 0.30194(4) 0.0263(2) Uani 1 d . . .
O1 O 0.3578(3) 0.2956(9) -0.0160(3) 0.0394(15) Uani 1 d . . .
O2 O 0.3406(4) -0.2575(8) -0.0204(3) 0.0398(16) Uani 1 d . . .
O3 O 0.3494(4) 0.0121(11) 0.0705(4) 0.0459(18) Uani 1 d . . .
O4 O 0.2781(3) 0.0420(8) -0.0930(3) 0.0252(13) Uani 1 d . . .
O5 O 0.2307(3) 0.0443(11) -0.0107(3) 0.0418(16) Uani 1 d . . .
C6 C 0.2313(4) 0.0420(10) -0.0661(4) 0.0256(15) Uani 1 d . . .
C7 C 0.1721(4) 0.0478(12) -0.1047(4) 0.0343(19) Uani 1 d . . .
O8 O 0.1214(3) 0.0298(8) -0.0761(3) 0.0294(13) Uani 1 d . . .
C9 C 0.0752(4) 0.0199(11) -0.1193(5) 0.0262(18) Uani 1 d . . .
C10 C 0.0977(6) 0.0176(15) -0.1751(6) 0.047(3) Uani 1 d . . .
H10 H 0.0757 0.0070 -0.2122 0.057 Uiso 1 calc R . .
C11 C 0.1617(5) 0.0349(17) -0.1647(5) 0.052(3) Uani 1 d . . .
H11 H 0.1901 0.0367 -0.1936 0.062 Uiso 1 calc R . .
C12 C 0.0140(5) 0.0135(14) -0.1026(5) 0.035(2) Uani 1 d . . .
O13 O -0.0294(4) 0.0113(14) -0.1417(4) 0.045(2) Uani 1 d . . .
O14 O 0.0041(7) 0.099(4) -0.0497(6) 0.040(7) Uani 0.45(4) d P A 1
O14A O 0.0023(7) -0.040(6) -0.0503(8) 0.071(11) Uani 0.55(4) d P A 2
O15 O 0.1642(4) -0.2338(7) 0.0492(5) 0.056(2) Uani 1 d . . .
O16 O 0.0767(3) 0.0386(9) 0.0478(3) 0.0351(14) Uani 1 d . . .
O17 O 0.1657(3) 0.3196(8) 0.0467(5) 0.056(2) Uani 1 d . . .
O18 O 0.2394(3) 0.0366(7) 0.1183(3) 0.0219(12) Uani 1 d . . .
O19 O 0.1575(3) 0.0530(8) 0.1668(3) 0.0307(12) Uani 1 d . . .
C20 C 0.2119(4) 0.0403(9) 0.1661(3) 0.0234(15) Uani 1 d . . .
C21 C 0.2500(4) 0.0358(11) 0.2247(4) 0.0304(17) Uani 1 d . . .
O22 O 0.2228(3) 0.0325(8) 0.2754(3) 0.0295(13) Uani 1 d . . .
C23 C 0.2681(4) 0.0144(10) 0.3209(4) 0.0224(17) Uani 1 d . . .
C24 C 0.3209(5) 0.0003(13) 0.2980(6) 0.040(2) Uani 1 d . . .
H24 H 0.3581 -0.0150 0.3195 0.048 Uiso 1 calc R . .
C25 C 0.3109(5) 0.0125(14) 0.2356(5) 0.043(2) Uani 1 d . . .
H25 H 0.3396 0.0061 0.2071 0.051 Uiso 1 calc R . .
C26 C 0.2500(6) 0.011(2) 0.3862(6) 0.063(4) Uani 1 d . . .
O27 O 0.2903(4) -0.0196(18) 0.4267(4) 0.074(4) Uani 1 d . . .
O28 O 0.1956(4) 0.0327(19) 0.3951(4) 0.097(5) Uani 1 d . . .
O29 O 0.0979(3) 0.0585(10) 0.3201(3) 0.0374(14) Uani 1 d . . .
O30 O 0.0940(4) 0.3194(9) 0.2301(3) 0.0485(17) Uani 1 d . . .
O31 O 0.1043(4) -0.2359(7) 0.2347(3) 0.0420(17) Uani 1 d . . .
O32 O 0.0273(3) 0.0218(11) 0.1562(3) 0.0394(18) Uani 1 d . . .
O33 O -0.0199(3) 0.0330(9) 0.2395(3) 0.0355(14) Uani 1 d U . .
C34 C -0.0192(4) 0.0217(13) 0.1835(4) 0.035(2) Uani 1 d . . .
C35 C -0.0789(5) 0.016(2) 0.1444(5) 0.063(4) Uani 1 d . . .
O36 O -0.1287(3) 0.0117(7) 0.1734(3) 0.0225(12) Uani 1 d . . .
C37 C -0.1747(4) 0.0003(11) 0.1304(5) 0.0248(17) Uani 1 d . . .
C38 C -0.1525(6) -0.0100(15) 0.0743(6) 0.047(3) Uani 1 d . . .
H38 H -0.1747 -0.0171 0.0371 0.056 Uiso 1 calc R . .
C39 C -0.0890(5) -0.0078(14) 0.0845(5) 0.044(2) Uani 1 d . . .
H39 H -0.0604 -0.0201 0.0561 0.052 Uiso 1 calc R . .
C40 C -0.2366(4) -0.0022(12) 0.1478(4) 0.0258(18) Uani 1 d . . .
O41 O -0.2796(5) -0.0143(17) 0.1078(4) 0.091(4) Uani 1 d . . .
O42 O -0.2481(4) 0.0164(13) 0.2005(4) 0.052(2) Uani 1 d . . .
O43 O -0.0811(3) 0.2856(10) 0.3075(4) 0.0416(16) Uani 1 d . . .
O44 O -0.0885(3) -0.2636(10) 0.2886(3) 0.0404(16) Uani 1 d . . .
O45 O -0.1732(3) 0.0192(7) 0.2978(3) 0.0274(13) Uani 1 d . . .
O46 O -0.0916(3) -0.0031(8) 0.4155(3) 0.0309(14) Uani 1 d . . .
O47 O -0.0101(3) -0.0129(8) 0.3682(3) 0.0247(12) Uani 1 d . . .
C48 C -0.0383(5) -0.0107(9) 0.4155(4) 0.030(2) Uani 1 d . . .
C49 C 0.0005(5) -0.0203(13) 0.4744(5) 0.036(2) Uani 1 d . . .
O50 O -0.0269(3) -0.0074(6) 0.5251(3) 0.0214(12) Uani 1 d . . .
C51 C 0.0183(4) -0.0105(8) 0.5710(4) 0.0140(14) Uani 1 d . . .
C52 C 0.0713(5) -0.0202(13) 0.5486(6) 0.039(2) Uani 1 d . . .
H52 H 0.1086 -0.0222 0.5706 0.046 Uiso 1 calc R . .
C53 C 0.0618(5) -0.0270(14) 0.4857(5) 0.045(2) Uani 1 d . . .
H53 H 0.0908 -0.0345 0.4575 0.054 Uiso 1 calc R . .
C54 C 0.0008(5) -0.0076(13) 0.6354(4) 0.0266(18) Uani 1 d . . .
O55 O 0.0410(4) -0.0074(12) 0.6771(4) 0.048(2) Uani 1 d . . .
O56 O -0.0539(4) 0.0102(16) 0.6448(4) 0.075(3) Uani 1 d . . .
Zn5 Zn 0.88721(6) -0.4901(3) -0.06345(6) 0.0704(5) Uani 1 d . . .
Zn6 Zn 0.71001(6) -0.5131(2) 0.00975(6) 0.0599(4) Uani 1 d . . .
Zn7 Zn 0.63726(5) -0.49471(15) 0.18734(5) 0.0356(3) Uani 1 d . . .
Zn8 Zn 0.45996(5) -0.50237(12) 0.25964(5) 0.0254(2) Uani 1 d . . .
O57 O 0.8904(5) -0.7674(18) -0.0583(6) 0.106(4) Uani 1 d . . .
O58 O 0.9774(5) -0.482(2) -0.0608(5) 0.128(6) Uani 1 d . . .
O59 O 0.8911(5) -0.2093(17) -0.0609(5) 0.094(4) Uani 1 d . . .
O60 O 0.8235(4) -0.4885(18) 0.0000(5) 0.100(4) Uani 1 d . . .
O61 O 0.7746(4) -0.5073(13) 0.0802(5) 0.063(3) Uani 1 d . . .
C62 C 0.8262(5) -0.5006(15) 0.0554(5) 0.047(3) Uani 1 d . . .
C63 C 0.8807(3) -0.4941(8) 0.0933(4) 0.0162(14) Uani 1 d . . .
O64 O 0.9350(4) -0.4706(12) 0.0646(4) 0.049(2) Uani 1 d . . .
C65 C 0.9809(5) -0.4669(14) 0.1093(5) 0.035(2) Uani 1 d . . .
C66 C 0.9571(6) -0.483(2) 0.1641(6) 0.057(4) Uani 1 d . . .
H66 H 0.9788 -0.4848 0.2015 0.069 Uiso 1 calc R . .
C67 C 0.8928(5) -0.4956(14) 0.1540(5) 0.041(2) Uani 1 d . . .
H67 H 0.8649 -0.5034 0.1833 0.049 Uiso 1 calc R . .
C68 C 1.0445(4) -0.4517(11) 0.0911(4) 0.0259(17) Uani 1 d . . .
O69 O 1.0840(3) -0.4588(9) 0.1327(3) 0.0319(13) Uani 1 d . . .
O70 O 1.0518(4) -0.438(2) 0.0374(4) 0.106(5) Uani 1 d . . .
O71 O 0.7124(5) -0.7962(15) 0.0072(5) 0.089(3) Uani 1 d . . .
O72 O 0.7007(5) -0.2359(15) 0.0056(4) 0.085(3) Uani 1 d . . .
O73 O 0.7062(4) -0.5188(16) -0.0806(4) 0.087(4) Uani 1 d . . .
O74 O 0.6475(4) -0.5203(12) 0.0724(4) 0.054(2) Uani 1 d . . .
O75 O 0.5660(5) -0.4961(14) 0.1217(5) 0.069(3) Uani 1 d U . .
C76 C 0.5906(5) -0.5046(15) 0.0708(5) 0.044(2) Uani 1 d U . .
C77 C 0.5519(4) -0.4998(13) 0.0157(4) 0.034(2) Uani 1 d . . .
O78 O 0.5819(3) -0.5260(12) -0.0381(3) 0.046(2) Uani 1 d . . .
C79 C 0.5389(6) -0.517(2) -0.0847(6) 0.055(4) Uani 1 d . . .
C80 C 0.4820(6) -0.491(2) -0.0613(6) 0.069(5) Uani 1 d . . .
H80 H 0.4448 -0.4835 -0.0834 0.083 Uiso 1 calc R . .
C81 C 0.4926(5) -0.4777(18) 0.0036(5) 0.056(3) Uani 1 d . . .
H81 H 0.4638 -0.4577 0.0314 0.068 Uiso 1 calc R . .
C82 C 0.5568(4) -0.5336(11) -0.1449(4) 0.0270(18) Uani 1 d . . .
O83 O 0.5156(3) -0.5073(8) -0.1873(3) 0.0317(15) Uani 1 d . . .
O84 O 0.6081(3) -0.5804(11) -0.1543(3) 0.0420(15) Uani 1 d . . .
O85 O 0.6396(4) -0.2184(11) 0.1847(4) 0.063(2) Uani 1 d . . .
O86 O 0.6414(4) -0.7737(11) 0.1969(4) 0.059(2) Uani 1 d . . .
O87 O 0.7275(4) -0.4846(11) 0.1900(4) 0.0482(19) Uani 1 d . . .
O88 O 0.5741(3) -0.4857(8) 0.2498(3) 0.0317(14) Uani 1 d . . .
O89 O 0.5243(4) -0.5005(9) 0.3311(4) 0.0392(17) Uani 1 d . . .
C90 C 0.5762(4) -0.4981(8) 0.3059(4) 0.0202(15) Uani 1 d . . .
C91 C 0.6308(3) -0.5052(7) 0.3442(3) 0.0132(13) Uani 1 d . . .
O92 O 0.6848(3) -0.4923(9) 0.3149(3) 0.0307(14) Uani 1 d . . .
C93 C 0.7306(5) -0.5137(14) 0.3600(5) 0.036(2) Uani 1 d . . .
C94 C 0.7075(6) -0.5353(17) 0.4148(5) 0.048(3) Uani 1 d . . .
H94 H 0.7294 -0.5506 0.4518 0.058 Uiso 1 calc R . .
C95 C 0.6432(5) -0.5297(14) 0.4046(4) 0.041(2) Uani 1 d . . .
H95 H 0.6152 -0.5407 0.4337 0.049 Uiso 1 calc R . .
C96 C 0.7943(5) -0.4862(16) 0.3419(5) 0.040(2) Uani 1 d . . .
O97 O 0.8344(3) -0.5193(8) 0.3835(3) 0.0295(14) Uani 1 d . . .
O98 O 0.8013(3) -0.4382(11) 0.2880(3) 0.0452(17) Uani 1 d . . .
O99 O 0.4608(5) -0.7838(7) 0.2575(4) 0.061(2) Uani 1 d . . .
O100 O 0.4529(4) -0.2237(8) 0.2558(3) 0.0511(19) Uani 1 d . . .
O101 O 0.4570(4) -0.5068(11) 0.1695(3) 0.0460(19) Uani 1 d . . .
O102 O 0.3972(3) -0.5116(9) 0.3216(3) 0.0385(16) Uani 1 d . . .
O103 O 0.3153(4) -0.5078(13) 0.3715(4) 0.062(3) Uani 1 d . . .
C104 C 0.3401(4) -0.5054(10) 0.3210(4) 0.0285(18) Uani 1 d . . .
C105 C 0.3014(3) -0.4946(8) 0.2659(4) 0.0158(14) Uani 1 d . . .
O106 O 0.3317(3) -0.4969(9) 0.2114(3) 0.0314(14) Uani 1 d . . .
C107 C 0.2890(5) -0.4745(12) 0.1653(5) 0.031(2) Uani 1 d . . .
C108 C 0.2318(5) -0.4651(13) 0.1888(5) 0.033(2) Uani 1 d . . .
H108 H 0.1948 -0.4516 0.1668 0.040 Uiso 1 calc R . .
C109 C 0.2415(4) -0.4801(13) 0.2534(4) 0.037(2) Uani 1 d . . .
H109 H 0.2120 -0.4798 0.2811 0.044 Uiso 1 calc R . .
C110 C 0.3065(4) -0.4805(9) 0.1047(4) 0.0214(17) Uani 1 d . . .
O111 O 0.3592(4) -0.5215(14) 0.0949(4) 0.061(3) Uani 1 d . . .
O112 O 0.2649(3) -0.4510(8) 0.0628(3) 0.0289(12) Uani 1 d . . .

loop_
_atom_site_aniso_label
_atom_site_aniso_U_11
_atom_site_aniso_U_22
_atom_site_aniso_U_33
_atom_site_aniso_U_23
_atom_site_aniso_U_13
_atom_site_aniso_U_12
Zn1 0.0200(5) 0.0395(7) 0.0173(5) -0.0008(4) -0.0000(4) -0.0003(4)
Zn2 0.0140(4) 0.0273(4) 0.0165(4) 0.0007(3) 0.0011(3) -0.0014(3)
Zn3 0.0196(5) 0.0337(6) 0.0167(5) 0.0016(4) 0.0002(3) -0.0001(4)
Zn4 0.0159(5) 0.0453(6) 0.0176(5) 0.0026(3) 0.0009(4) -0.0023(3)
O1 0.050(4) 0.049(4) 0.018(3) -0.008(2) -0.000(2) -0.004(3)
O2 0.069(5) 0.029(3) 0.022(3) 0.007(2) 0.004(3) 0.002(3)
O3 0.024(4) 0.090(5) 0.024(4) 0.002(3) 0.004(3) 0.005(3)
O4 0.008(3) 0.053(3) 0.015(3) 0.004(2) 0.001(2) 0.007(2)
O5 0.022(3) 0.092(5) 0.013(3) -0.006(3) 0.009(2) 0.003(3)
C6 0.023(4) 0.033(3) 0.021(4) -0.008(3) 0.002(3) -0.007(3)
C7 0.023(4) 0.046(4) 0.035(5) -0.005(4) 0.003(3) 0.014(3)
O8 0.018(3) 0.052(3) 0.019(3) 0.000(2) 0.003(2) -0.001(2)
C9 0.010(4) 0.040(4) 0.029(5) -0.008(3) 0.003(3) 0.004(3)
C10 0.027(6) 0.086(8) 0.028(6) -0.006(4) -0.001(4) -0.002(4)
C11 0.017(5) 0.108(9) 0.031(6) -0.016(5) 0.003(4) 0.000(4)
C12 0.016(4) 0.067(6) 0.022(5) 0.006(4) -0.005(4) -0.004(4)
O13 0.021(4) 0.090(6) 0.023(4) -0.013(3) -0.005(3) 0.004(3)
O14 0.016(7) 0.081(18) 0.024(7) -0.001(7) 0.003(5) -0.007(7)
O14A 0.024(7) 0.15(3) 0.035(8) -0.007(10) 0.007(6) -0.040(10)
O15 0.030(3) 0.020(2) 0.121(6) -0.016(4) 0.018(4) -0.009(3)
O16 0.017(3) 0.068(4) 0.020(3) 0.012(3) -0.002(2) -0.002(2)
O17 0.025(3) 0.039(3) 0.106(6) 0.028(4) 0.019(3) 0.009(3)
O18 0.019(3) 0.041(3) 0.007(2) -0.0010(19) 0.005(2) -0.000(2)
O19 0.015(3) 0.057(3) 0.021(3) 0.011(2) 0.004(2) -0.010(2)
C20 0.030(4) 0.026(3) 0.016(3) 0.005(2) 0.011(3) 0.014(3)
C21 0.024(4) 0.044(4) 0.024(4) -0.006(3) 0.007(3) 0.008(3)
O22 0.019(3) 0.055(3) 0.015(3) 0.002(2) 0.001(2) -0.000(2)
C23 0.020(4) 0.028(3) 0.018(4) 0.005(3) -0.006(3) -0.006(3)
C24 0.024(5) 0.062(6) 0.033(6) 0.003(4) -0.005(4) 0.005(3)
C25 0.043(7) 0.068(6) 0.018(5) -0.001(3) 0.007(4) 0.008(4)
C26 0.027(6) 0.138(12) 0.024(6) 0.000(6) 0.003(5) -0.008(6)
O27 0.024(4) 0.179(11) 0.017(4) 0.001(4) -0.001(3) 0.019(5)
O28 0.033(5) 0.241(15) 0.018(4) -0.011(5) 0.000(3) 0.009(6)
O29 0.021(3) 0.075(4) 0.016(3) -0.002(3) 0.003(2) -0.011(3)
O30 0.074(5) 0.047(4) 0.025(3) 0.011(3) 0.010(3) 0.015(4)
O31 0.083(5) 0.013(2) 0.031(3) 0.002(2) 0.010(3) -0.004(3)
O32 0.009(3) 0.093(5) 0.016(3) 0.004(3) -0.000(2) 0.004(3)
O33 0.023(3) 0.076(4) 0.010(3) 0.001(2) 0.011(2) -0.001(3)
C34 0.022(5) 0.060(5) 0.024(5) -0.000(3) 0.010(4) -0.001(3)
C35 0.019(5) 0.145(12) 0.025(6) 0.013(5) 0.006(4) 0.006(5)
O36 0.015(3) 0.034(3) 0.018(3) -0.0009(18) 0.003(2) -0.0009(18)
C37 0.013(4) 0.041(4) 0.021(4) 0.003(3) 0.003(3) 0.000(3)
C38 0.025(6) 0.086(8) 0.029(6) -0.010(4) -0.000(4) 0.004(4)
C39 0.019(5) 0.074(6) 0.039(6) -0.008(4) 0.007(4) 0.001(4)
C40 0.018(4) 0.033(4) 0.026(5) 0.004(3) -0.003(3) 0.002(3)
O41 0.025(4) 0.222(14) 0.024(4) -0.006(6) -0.006(3) -0.028(6)
O42 0.023(4) 0.109(7) 0.024(4) -0.003(3) 0.004(3) 0.006(3)
O43 0.019(3) 0.048(4) 0.058(4) 0.004(3) 0.003(3) 0.001(2)
O44 0.022(3) 0.049(4) 0.051(4) 0.001(3) 0.001(3) -0.008(2)
O45 0.018(3) 0.039(3) 0.025(3) 0.010(2) 0.000(2) -0.0006(19)
O46 0.017(3) 0.046(3) 0.030(4) 0.004(2) 0.004(3) 0.002(2)
O47 0.021(3) 0.043(3) 0.010(3) 0.004(2) 0.005(2) 0.001(2)
C48 0.039(5) 0.024(3) 0.029(5) -0.003(3) 0.025(4) -0.006(3)
C49 0.030(5) 0.056(5) 0.024(5) 0.005(3) 0.010(4) -0.009(4)
O50 0.019(3) 0.027(2) 0.017(3) 0.0012(17) -0.001(2) 0.0021(17)
C51 0.018(4) 0.015(3) 0.008(3) -0.001(2) -0.001(3) 0.000(2)
C52 0.024(5) 0.058(5) 0.033(6) -0.006(4) -0.005(4) 0.000(3)
C53 0.039(6) 0.072(6) 0.025(5) 0.000(4) 0.011(4) -0.001(4)
C54 0.025(5) 0.039(4) 0.016(4) -0.006(3) 0.003(3) -0.001(3)
O55 0.024(4) 0.105(6) 0.016(3) 0.002(3) -0.004(3) 0.021(4)
O56 0.029(5) 0.171(11) 0.024(4) -0.009(4) -0.001(3) 0.003(5)
Zn5 0.0224(7) 0.1627(17) 0.0261(8) -0.0021(7) 0.0016(6) -0.0049(7)
Zn6 0.0253(7) 0.1322(13) 0.0222(6) -0.0035(6) 0.0028(5) -0.0040(7)
Zn7 0.0250(6) 0.0550(6) 0.0268(6) -0.0020(4) 0.0010(5) -0.0024(4)
Zn8 0.0252(5) 0.0289(4) 0.0221(5) -0.0004(3) 0.0017(4) 0.0006(3)
O57 0.045(5) 0.155(11) 0.121(9) 0.055(8) 0.019(5) 0.014(6)
O58 0.022(5) 0.33(2) 0.029(5) 0.001(6) 0.008(4) -0.000(6)
O59 0.052(5) 0.152(10) 0.078(7) -0.051(7) 0.017(4) -0.025(6)
O60 0.029(5) 0.230(14) 0.038(5) 0.009(6) -0.021(4) -0.018(5)
O61 0.021(4) 0.128(8) 0.041(5) -0.002(4) 0.004(3) -0.007(3)
C62 0.018(5) 0.093(8) 0.029(5) -0.003(4) -0.010(4) 0.000(4)
C63 0.011(3) 0.021(3) 0.017(4) -0.008(2) -0.002(3) -0.002(2)
O64 0.015(3) 0.111(6) 0.021(4) 0.003(3) 0.002(3) -0.008(3)
C65 0.021(5) 0.067(6) 0.017(5) -0.001(4) -0.002(4) 0.002(4)
C66 0.021(6) 0.132(11) 0.018(5) -0.001(5) 0.000(4) 0.006(5)
C67 0.025(5) 0.080(6) 0.017(5) 0.010(4) 0.002(4) 0.006(4)
C68 0.017(4) 0.036(4) 0.026(4) -0.005(3) 0.005(3) -0.013(3)
O69 0.017(3) 0.052(3) 0.027(3) -0.005(3) 0.003(2) -0.001(2)
O70 0.025(4) 0.269(15) 0.023(4) 0.024(7) 0.001(3) -0.018(7)
O71 0.088(7) 0.127(8) 0.053(5) -0.018(6) 0.020(5) 0.010(7)
O72 0.092(7) 0.126(8) 0.039(5) 0.001(5) 0.007(4) -0.003(6)
O73 0.029(5) 0.214(12) 0.018(4) -0.001(5) 0.005(3) -0.024(5)
O74 0.027(4) 0.106(6) 0.028(4) -0.008(3) -0.009(3) -0.001(3)
O75 0.038(5) 0.136(7) 0.031(4) -0.005(4) -0.005(4) -0.000(4)
C76 0.023(4) 0.084(6) 0.022(4) -0.001(4) -0.011(4) -0.010(3)
C77 0.017(4) 0.072(6) 0.014(4) 0.002(3) -0.000(3) -0.003(3)
O78 0.017(4) 0.105(6) 0.018(3) -0.008(3) 0.005(3) -0.004(3)
C79 0.020(6) 0.123(11) 0.023(6) -0.002(5) 0.008(4) -0.001(5)
C80 0.023(6) 0.167(14) 0.016(5) -0.004(6) 0.002(4) 0.014(6)
C81 0.010(5) 0.128(10) 0.030(6) -0.008(5) -0.002(4) 0.015(5)
C82 0.024(5) 0.034(4) 0.023(4) 0.001(3) -0.004(3) 0.005(3)
O83 0.029(4) 0.042(3) 0.023(3) 0.002(2) -0.001(3) 0.004(2)
O84 0.021(3) 0.083(5) 0.022(3) -0.006(3) 0.003(2) 0.008(3)
O85 0.037(4) 0.068(5) 0.085(6) 0.026(4) 0.009(4) 0.003(3)
O86 0.033(4) 0.066(4) 0.080(6) -0.026(4) 0.008(3) -0.001(3)
O87 0.022(4) 0.094(6) 0.028(4) 0.005(3) 0.003(3) -0.004(3)
O88 0.022(3) 0.045(3) 0.026(3) 0.003(2) -0.008(3) -0.003(2)
O89 0.021(4) 0.061(4) 0.037(4) 0.002(3) 0.007(3) 0.001(2)
C90 0.020(4) 0.021(3) 0.020(4) -0.006(2) -0.001(3) -0.001(2)
C91 0.009(3) 0.018(3) 0.013(3) -0.0022(19) 0.001(2) 0.0001(18)
O92 0.015(3) 0.055(3) 0.022(3) 0.003(2) 0.002(2) -0.002(2)
C93 0.028(6) 0.059(5) 0.021(5) 0.002(4) -0.001(4) -0.002(4)
C94 0.022(5) 0.106(9) 0.016(5) 0.009(5) -0.000(4) 0.002(5)
C95 0.028(5) 0.084(7) 0.011(4) 0.010(4) 0.005(3) 0.001(4)
C96 0.022(5) 0.074(6) 0.024(5) -0.005(4) 0.002(4) -0.015(4)
O97 0.022(3) 0.034(3) 0.032(4) 0.014(2) -0.001(3) 0.002(2)
O98 0.028(4) 0.084(5) 0.023(3) 0.011(3) 0.001(3) -0.010(3)
O99 0.126(7) 0.015(2) 0.045(4) -0.002(3) 0.020(4) -0.013(3)
O100 0.085(6) 0.034(3) 0.036(4) 0.005(3) 0.014(3) 0.015(3)
O101 0.023(4) 0.098(6) 0.016(3) -0.001(3) 0.003(3) -0.002(3)
O102 0.029(4) 0.057(4) 0.028(4) -0.006(3) -0.007(3) 0.010(3)
O103 0.027(4) 0.130(8) 0.029(5) 0.008(4) -0.002(3) 0.007(4)
C104 0.016(4) 0.046(4) 0.022(4) -0.001(3) -0.011(3) -0.002(3)
C105 0.012(3) 0.020(3) 0.016(4) -0.000(2) -0.002(3) -0.001(2)
O106 0.021(3) 0.056(3) 0.019(3) 0.001(2) 0.005(2) 0.001(2)
C107 0.025(5) 0.034(4) 0.033(5) 0.015(3) 0.004(4) 0.004(3)
C108 0.019(5) 0.061(6) 0.020(4) 0.004(3) 0.002(3) 0.012(3)
C109 0.008(4) 0.077(6) 0.026(5) 0.004(4) 0.000(3) 0.016(3)
C110 0.026(4) 0.016(3) 0.022(4) 0.001(2) -0.001(3) -0.002(2)
O111 0.020(4) 0.129(8) 0.034(5) -0.021(4) 0.004(3) 0.004(4)
O112 0.026(3) 0.041(3) 0.020(3) -0.001(2) -0.001(2) -0.003(2)

loop_
_atom_type_symbol
_atom_type_description
_atom_type_scat_dispersion_real
_atom_type_scat_dispersion_imag
_atom_type_scat_source
C C 0.0033 0.0016 'International Tables Vol C Tables 4.2.6.8 and 6.1.1.4'
H H 0.0000 0.0000 'International Tables Vol C Tables 4.2.6.8 and 6.1.1.4'
O O 0.0106 0.0060 'International Tables Vol C Tables 4.2.6.8 and 6.1.1.4'
Zn Zn 0.2839 1.4301 'International Tables Vol C Tables 4.2.6.8 and 6.1.1.4'

loop_
_geom_angle_atom_site_label_1
_geom_angle_atom_site_label_2
_geom_angle_atom_site_label_3
_geom_angle
_geom_angle_site_symmetry_1
_geom_angle_site_symmetry_3
O1 Zn1 O3 89.2(3) . .
O1 Zn1 O46 90.6(3) . 2_554
O3 Zn1 O46 134.3(3) . 2_554
O1 Zn1 O2 174.1(3) . .
O3 Zn1 O2 87.3(3) . .
O46 Zn1 O2 88.5(3) 2_554 .
O1 Zn1 O4 93.5(2) . .
O3 Zn1 O4 137.5(3) . .
O46 Zn1 O4 88.1(3) 2_554 .
O2 Zn1 O4 92.2(3) . .
O16 Zn2 O5 134.6(3) . .
O16 Zn2 O17 89.7(3) . .
O5 Zn2 O17 88.4(3) . .
O16 Zn2 O15 86.8(3) . .
O5 Zn2 O15 90.7(3) . .
O17 Zn2 O15 174.1(4) . .
O16 Zn2 O18 137.7(3) . .
O5 Zn2 O18 87.7(2) . .
O17 Zn2 O18 94.4(3) . .
O15 Zn2 O18 91.4(3) . .
O29 Zn3 O19 134.4(3) . .
O29 Zn3 O30 85.9(3) . .
O19 Zn3 O30 88.7(3) . .
O29 Zn3 O31 90.0(3) . .
O19 Zn3 O31 90.3(3) . .
O30 Zn3 O31 173.2(4) . .
O29 Zn3 O32 137.5(3) . .
O19 Zn3 O32 88.1(3) . .
O30 Zn3 O32 94.4(3) . .
O31 Zn3 O32 92.3(3) . .
O45 Zn4 O33 133.8(3) . .
O45 Zn4 O44 88.2(2) . .
O33 Zn4 O44 91.8(3) . .
O45 Zn4 O43 88.4(2) . .
O33 Zn4 O43 87.2(3) . .
O44 Zn4 O43 174.2(3) . .
O45 Zn4 O47 138.1(3) . .
O33 Zn4 O47 88.1(3) . .
O44 Zn4 O47 93.9(2) . .
O43 Zn4 O47 91.8(3) . .
C6 O4 Zn1 102.0(5) . .
C6 O5 Zn2 137.6(6) . .
O5 C6 O4 123.6(8) . .
O5 C6 C7 119.5(8) . .
O4 C6 C7 116.9(7) . .
O8 C7 C11 112.0(9) . .
O8 C7 C6 116.9(8) . .
C11 C7 C6 129.8(9) . .
C7 O8 C9 106.8(8) . .
O8 C9 C10 109.5(9) . .
O8 C9 C12 120.1(9) . .
C10 C9 C12 130.4(10) . .
C9 C10 C11 106.1(10) . .
C9 C10 H10 127.0 . .
C11 C10 H10 127.0 . .
C7 C11 C10 105.4(10) . .
C7 C11 H11 127.3 . .
C10 C11 H11 127.3 . .
O13 C12 O14A 115.6(12) . .
O13 C12 O14 116.1(11) . .
O14A C12 O14 45.5(13) . .
O13 C12 C9 121.2(10) . .
O14A C12 C9 120.4(12) . .
O14 C12 C9 114.9(11) . .
C20 O18 Zn2 101.9(5) . .
C20 O19 Zn3 137.6(5) . .
O19 C20 O18 123.6(8) . .
O19 C20 C21 119.4(7) . .
O18 C20 C21 116.9(7) . .
O22 C21 C25 110.8(9) . .
O22 C21 C20 118.5(8) . .
C25 C21 C20 130.2(8) . .
C21 O22 C23 105.9(7) . .
C24 C23 O22 110.3(9) . .
C24 C23 C26 131.8(10) . .
O22 C23 C26 117.9(9) . .
C23 C24 C25 107.3(10) . .
C23 C24 H24 126.4 . .
C25 C24 H24 126.4 . .
C21 C25 C24 105.7(10) . .
C21 C25 H25 127.1 . .
C24 C25 H25 127.1 . .
O27 C26 O28 124.4(12) . .
O27 C26 C23 117.7(11) . .
O28 C26 C23 117.9(11) . .
C34 O32 Zn3 101.3(7) . .
C34 O33 Zn4 137.1(6) . .
O32 C34 O33 124.0(10) . .
O32 C34 C35 116.2(9) . .
O33 C34 C35 119.7(9) . .
O36 C35 C39 113.2(11) . .
O36 C35 C34 116.3(9) . .
C39 C35 C34 129.9(10) . .
C35 O36 C37 105.8(8) . .
O36 C37 C38 110.0(9) . .
O36 C37 C40 119.6(9) . .
C38 C37 C40 130.4(10) . .
C37 C38 C39 105.8(11) . .
C37 C38 H38 127.1 . .
C39 C38 H38 127.1 . .
C35 C39 C38 104.8(10) . .
C35 C39 H39 127.6 . .
C38 C39 H39 127.6 . .
O42 C40 O41 118.8(10) . .
O42 C40 C37 121.3(9) . .
O41 C40 C37 119.8(10) . .
C48 O46 Zn1 136.4(7) . 2_455
C48 O47 Zn4 100.7(6) . .
O46 C48 O47 123.8(10) . .
O46 C48 C49 120.5(8) . .
O47 C48 C49 115.7(9) . .
O50 C49 C53 111.1(9) . .
O50 C49 C48 117.7(9) . .
C53 C49 C48 131.0(9) . .
C49 O50 C51 105.9(7) . .
C52 C51 O50 110.2(8) . .
C52 C51 C54 131.3(9) . .
O50 C51 C54 118.5(7) . .
C51 C52 C53 107.8(10) . .
C51 C52 H52 126.1 . .
C53 C52 H52 126.1 . .
C49 C53 C52 105.1(10) . .
C49 C53 H53 127.5 . .
C52 C53 H53 127.5 . .
O55 C54 O56 122.1(10) . .
O55 C54 C51 119.2(9) . .
O56 C54 C51 118.5(9) . .
O58 Zn5 O57 89.9(5) . .
O58 Zn5 O60 135.4(4) . .
O57 Zn5 O60 89.4(5) . .
O58 Zn5 O59 85.9(5) . .
O57 Zn5 O59 173.7(5) . .
O60 Zn5 O59 90.2(5) . .
O58 Zn5 O103 137.7(4) . 2_544
O57 Zn5 O103 93.1(4) . 2_544
O60 Zn5 O103 86.8(4) . 2_544
O59 Zn5 O103 93.1(4) . 2_544
O73 Zn6 O74 134.6(4) . .
O73 Zn6 O61 138.0(4) . .
O74 Zn6 O61 87.3(3) . .
O73 Zn6 O72 88.8(4) . .
O74 Zn6 O72 89.1(4) . .
O61 Zn6 O72 94.4(4) . .
O73 Zn6 O71 87.2(5) . .
O74 Zn6 O71 90.7(4) . .
O61 Zn6 O71 91.4(4) . .
O72 Zn6 O71 174.3(5) . .
O87 Zn7 O85 86.3(3) . .
O87 Zn7 O88 135.5(3) . .
O85 Zn7 O88 90.5(3) . .
O87 Zn7 O86 89.8(3) . .
O85 Zn7 O86 174.4(4) . .
O88 Zn7 O86 89.4(3) . .
O87 Zn7 O75 137.1(4) . .
O85 Zn7 O75 90.3(4) . .
O88 Zn7 O75 87.2(3) . .
O86 Zn7 O75 95.4(4) . .
O101 Zn8 O102 134.7(3) . .
O101 Zn8 O89 138.0(3) . .
O102 Zn8 O89 87.1(3) . .
O101 Zn8 O100 88.7(3) . .
O102 Zn8 O100 90.4(3) . .
O89 Zn8 O100 94.1(3) . .
O101 Zn8 O99 87.7(3) . .
O102 Zn8 O99 89.4(3) . .
O89 Zn8 O99 91.0(3) . .
O100 Zn8 O99 174.9(4) . .
C62 O60 Zn5 134.0(8) . .
C62 O61 Zn6 105.5(8) . .
O60 C62 O61 116.3(10) . .
O60 C62 C63 124.5(10) . .
O61 C62 C63 119.1(10) . .
C67 C63 O64 109.5(8) . .
C67 C63 C62 133.3(9) . .
O64 C63 C62 117.0(8) . .
C65 O64 C63 106.9(8) . .
C66 C65 O64 109.2(10) . .
C66 C65 C68 132.7(10) . .
O64 C65 C68 118.1(9) . .
C65 C66 C67 108.1(11) . .
C65 C66 H66 125.9 . .
C67 C66 H66 125.9 . .
C63 C67 C66 106.2(9) . .
C63 C67 H67 126.9 . .
C66 C67 H67 126.9 . .
O70 C68 O69 126.9(9) . .
O70 C68 C65 117.6(9) . .
O69 C68 C65 115.4(8) . .
C76 O74 Zn6 135.0(7) . .
C76 O75 Zn7 105.5(8) . .
O74 C76 O75 117.6(9) . .
O74 C76 C77 123.8(10) . .
O75 C76 C77 118.5(10) . .
C81 C77 O78 111.3(9) . .
C81 C77 C76 133.7(10) . .
O78 C77 C76 115.0(9) . .
C79 O78 C77 106.6(8) . .
O78 C79 C80 109.0(11) . .
O78 C79 C82 118.8(10) . .
C80 C79 C82 132.2(12) . .
C79 C80 C81 106.8(11) . .
C79 C80 H80 126.6 . .
C81 C80 H80 126.6 . .
C77 C81 C80 106.2(10) . .
C77 C81 H81 126.9 . .
C80 C81 H81 126.9 . .
O84 C82 O83 122.9(9) . .
O84 C82 C79 120.6(9) . .
O83 C82 C79 116.4(9) . .
C90 O88 Zn7 134.2(6) . .
C90 O89 Zn8 104.7(6) . .
O88 C90 O89 116.9(8) . .
O88 C90 C91 124.6(8) . .
O89 C90 C91 118.5(8) . .
C95 C91 O92 110.2(7) . .
C95 C91 C90 133.8(8) . .
O92 C91 C90 115.9(7) . .
C93 O92 C91 105.3(8) . .
C94 C93 O92 110.9(11) . .
C94 C93 C96 132.1(11) . .
O92 C93 C96 116.5(9) . .
C93 C94 C95 106.9(10) . .
C93 C94 H94 126.6 . .
C95 C94 H94 126.6 . .
C91 C95 C94 106.7(8) . .
C91 C95 H95 126.6 . .
C94 C95 H95 126.6 . .
O97 C96 O98 128.2(10) . .
O97 C96 C93 114.0(10) . .
O98 C96 C93 117.8(10) . .
C104 O102 Zn8 136.6(6) . .
C104 O103 Zn5 104.5(7) . 2_445
O102 C104 O103 118.7(8) . .
O102 C104 C105 123.0(8) . .
O103 C104 C105 118.3(8) . .
C109 C105 O106 110.2(8) . .
C109 C105 C104 134.4(8) . .
O106 C105 C104 115.4(7) . .
C107 O106 C105 107.0(7) . .
O106 C107 C108 109.0(9) . .
O106 C107 C110 119.1(9) . .
C108 C107 C110 131.6(10) . .
C107 C108 C109 107.0(9) . .
C107 C108 H108 126.5 . .
C109 C108 H108 126.5 . .
C105 C109 C108 106.7(8) . .
C105 C109 H109 126.6 . .
C108 C109 H109 126.6 . .
O111 C110 O112 123.6(9) . .
O111 C110 C107 119.7(9) . .
O112 C110 C107 116.6(9) . .

loop_
_geom_bond_atom_site_label_1
_geom_bond_atom_site_label_2
_geom_bond_distance
_geom_bond_site_symmetry_2
Zn1 O1 2.028(7) .
Zn1 O3 2.028(8) .
Zn1 O46 2.057(7) 2_554
Zn1 O2 2.064(6) .
Zn1 O4 2.109(6) .
Zn2 O16 2.019(7) .
Zn2 O5 2.034(6) .
Zn2 O17 2.037(6) .
Zn2 O15 2.040(5) .
Zn2 O18 2.086(7) .
Zn3 O29 2.020(6) .
Zn3 O19 2.031(6) .
Zn3 O30 2.037(7) .
Zn3 O31 2.062(5) .
Zn3 O32 2.124(8) .
Zn4 O45 2.019(7) .
Zn4 O33 2.029(6) .
Zn4 O44 2.032(7) .
Zn4 O43 2.038(7) .
Zn4 O47 2.096(7) .
O4 C6 1.232(11) .
O5 C6 1.230(10) .
C6 C7 1.518(11) .
C7 O8 1.336(12) .
C7 C11 1.337(14) .
O8 C9 1.355(12) .
C9 C10 1.365(17) .
C9 C12 1.432(14) .
C10 C11 1.427(16) .
C10 H10 0.9300 .
C11 H11 0.9300 .
C12 O13 1.249(13) .
C12 O14A 1.27(2) .
C12 O14 1.36(2) .
O18 C20 1.260(10) .
O19 C20 1.212(10) .
C20 C21 1.499(12) .
C21 O22 1.314(11) .
C21 C25 1.365(15) .
O22 C23 1.380(11) .
C23 C24 1.313(16) .
C23 C26 1.531(15) .
C24 C25 1.388(15) .
C24 H24 0.9300 .
C25 H25 0.9300 .
C26 O27 1.239(16) .
C26 O28 1.248(17) .
O32 C34 1.234(12) .
O33 C34 1.245(11) .
C34 C35 1.531(15) .
C35 O36 1.318(13) .
C35 C39 1.341(16) .
O36 C37 1.351(12) .
C37 C38 1.373(17) .
C37 C40 1.452(14) .
C38 C39 1.409(16) .
C38 H38 0.9300 .
C39 H39 0.9300 .
C40 O42 1.222(13) .
C40 O41 1.258(13) .
O46 C48 1.183(12) .
O46 Zn1 2.057(7) 2_455
O47 C48 1.258(11) .
C48 C49 1.514(14) .
C49 O50 1.319(12) .
C49 C53 1.365(16) .
O50 C51 1.378(10) .
C51 C52 1.312(15) .
C51 C54 1.507(12) .
C52 C53 1.397(15) .
C52 H52 0.9300 .
C53 H53 0.9300 .
C54 O55 1.238(13) .
C54 O56 1.252(14) .
Zn5 O58 1.997(10) .
Zn5 O57 2.044(13) .
Zn5 O60 2.064(12) .
Zn5 O59 2.068(12) .
Zn5 O103 2.072(9) 2_544
Zn6 O73 1.999(9) .
Zn6 O74 2.031(9) .
Zn6 O61 2.043(10) .
Zn6 O72 2.052(11) .
Zn6 O71 2.084(11) .
Zn7 O87 1.999(8) .
Zn7 O85 2.034(8) .
Zn7 O88 2.041(8) .
Zn7 O86 2.065(8) .
Zn7 O75 2.071(10) .
Zn8 O101 1.995(8) .
Zn8 O102 2.025(8) .
Zn8 O89 2.056(9) .
Zn8 O100 2.058(6) .
Zn8 O99 2.071(5) .
O60 C62 1.228(15) .
O61 C62 1.306(15) .
C62 C63 1.423(12) .
C63 C67 1.355(12) .
C63 O64 1.411(11) .
O64 C65 1.368(13) .
C65 C66 1.365(17) .
C65 C68 1.499(14) .
C66 C67 1.430(17) .
C66 H66 0.9300 .
C67 H67 0.9300 .
C68 O70 1.216(12) .
C68 O69 1.229(12) .
O74 C76 1.267(13) .
O75 C76 1.287(15) .
C76 C77 1.443(12) .
C77 C81 1.333(13) .
C77 O78 1.420(12) .
O78 C79 1.357(15) .
C79 C80 1.411(18) .
C79 C82 1.425(15) .
C80 C81 1.446(16) .
C80 H80 0.9300 .
C81 H81 0.9300 .
C82 O84 1.221(11) .
C82 O83 1.278(12) .
O88 C90 1.244(11) .
O89 C90 1.315(12) .
C90 C91 1.429(10) .
C91 C95 1.361(11) .
C91 O92 1.405(10) .
O92 C93 1.381(14) .
C93 C94 1.361(17) .
C93 C96 1.510(16) .
C94 C95 1.429(16) .
C94 H94 0.9300 .
C95 H95 0.9300 .
C96 O97 1.258(13) .
C96 O98 1.268(13) .
O102 C104 1.267(11) .
O103 C104 1.284(14) .
O103 Zn5 2.072(9) 2_445
C104 C105 1.445(10) .
C105 C109 1.341(11) .
C105 O106 1.425(11) .
O106 C107 1.354(13) .
C107 C108 1.406(15) .
C107 C110 1.426(14) .
C108 C109 1.437(14) .
C108 H108 0.9300 .
C109 H109 0.9300 .
C110 O111 1.243(12) .
C110 O112 1.279(11) .
